data_7213971
loop_
_publ_author_name
'Li, Duan-Xiu'
'Ni, Chun-Yan'
'Chen, Min-Min'
'Dai, Ming'
'Zhang, Wen-Hua'
'Yan, Wen-Yan'
'Qi, Hai-Xiao'
'Ren, Zhi-Gang'
'Lang, Jian-Ping'

_publ_section_title
;
 Construction of Cd(ii) coordination polymers used as catalysts for the
 photodegradation of organic dyes in polluted water
;
_journal_issue 11
_journal_name_full CrystEngComm
_journal_page_first 2158
_journal_paper_doi 10.1039/c3ce42360c
_journal_volume 16
_journal_year 2014
_chemical_formula_moiety 'C24 H24 Cd N5 O5, N O3'
_chemical_formula_sum 'C24 H24 Cd N6 O8'
_chemical_formula_weight 636.90
_chemical_name_systematic
; 
 ? 
;
_space_group_IT_number 15
_symmetry_cell_setting monoclinic
_symmetry_space_group_name_Hall '-C 2yc'
_symmetry_space_group_name_H-M 'C 1 2/c 1'
_atom_sites_solution_hydrogens geom
_atom_sites_solution_primary direct
_atom_sites_solution_secondary difmap
_audit_creation_method SHELXL-97
_cell_angle_alpha 90.00
_cell_angle_beta 128.8180(10)
_cell_angle_gamma 90.00
_cell_formula_units_Z 8
_cell_length_a 25.3104(9)
_cell_length_b 13.9294(5)
_cell_length_c 19.6913(7)
_cell_measurement_reflns_used 9917
_cell_measurement_temperature 173(2)
_cell_measurement_theta_max 30.01
_cell_measurement_theta_min 2.59
_cell_volume 5409.1(3)
_computing_cell_refinement 'Bruker SAINT'
_computing_data_collection 'Bruker APEX2'
_computing_data_reduction 'Bruker SAINT'
_computing_molecular_graphics 'Bruker SHELXTL'
_computing_publication_material 'Bruker SHELXTL'
_computing_structure_refinement 'SHELXL-97 (Sheldrick, 1997)'
_computing_structure_solution 'SHELXS-97 (Sheldrick, 1990)'
_diffrn_ambient_temperature 173(2)
_diffrn_measured_fraction_theta_full 0.987
_diffrn_measured_fraction_theta_max 0.987
_diffrn_measurement_device_type 'Rigaku MercuryCCD area detector'
_diffrn_measurement_method \w
_diffrn_radiation_monochromator graphite
_diffrn_radiation_source 'fine-focus sealed tube'
_diffrn_radiation_type MoK\a
_diffrn_radiation_wavelength 0.71073
_diffrn_reflns_av_R_equivalents 0.0245
_diffrn_reflns_av_sigmaI/netI 0.0248
_diffrn_reflns_limit_h_max 35
_diffrn_reflns_limit_h_min -33
_diffrn_reflns_limit_k_max 19
_diffrn_reflns_limit_k_min -16
_diffrn_reflns_limit_l_max 27
_diffrn_reflns_limit_l_min -22
_diffrn_reflns_number 33763
_diffrn_reflns_theta_full 30.03
_diffrn_reflns_theta_max 30.03
_diffrn_reflns_theta_min 2.59
_diffrn_standards_decay_% 0
_diffrn_standards_interval_count 0
_diffrn_standards_interval_time 0
_diffrn_standards_number 0
_exptl_absorpt_coefficient_mu 0.865
_exptl_absorpt_correction_T_max 0.8490
_exptl_absorpt_correction_T_min 0.7283
_exptl_absorpt_correction_type multi-scan
_exptl_crystal_colour colorless
_exptl_crystal_density_diffrn 1.564
_exptl_crystal_density_method 'not measured'
_exptl_crystal_description block
_exptl_crystal_F_000 2576
_exptl_crystal_size_max 0.40
_exptl_crystal_size_mid 0.30
_exptl_crystal_size_min 0.20
_refine_diff_density_max 0.872
_refine_diff_density_min -0.433
_refine_diff_density_rms 0.083
_refine_ls_extinction_method none
_refine_ls_goodness_of_fit_ref 1.059
_refine_ls_hydrogen_treatment constr
_refine_ls_matrix_type full
_refine_ls_number_parameters 356
_refine_ls_number_reflns 7816
_refine_ls_number_restraints 0
_refine_ls_restrained_S_all 1.059
_refine_ls_R_factor_all 0.0406
_refine_ls_R_factor_gt 0.0320
_refine_ls_shift/su_max 0.002
_refine_ls_shift/su_mean 0.000
_refine_ls_structure_factor_coef Fsqd
_refine_ls_weighting_details 'calc w=1/[\s^2^(Fo^2^)+(0.0320P)^2^+11.1798P] where P=(Fo^2^+2Fc^2^)/3'
_refine_ls_weighting_scheme calc
_refine_ls_wR_factor_gt 0.0714
_refine_ls_wR_factor_ref 0.0750
_reflns_number_gt 6785
_reflns_number_total 7816
_reflns_threshold_expression >2sigma(I)
_cod_data_source_file c3ce42360c.txt
_cod_data_source_block 4
_cod_depositor_comments
;
The following automatic conversions were performed:

'_symmetry_cell_setting' value 'Monoclinic' changed to 'monoclinic'
according to
/usr/data/users/saulius/automatic-downloads/current/RSC/lib/dictionaries/cif_core.dic
dictionary named 'cif_core.dic' version 2.4.2 from 2011-04-26.

Automatic conversion script
Id: cif_fix_values 2281 2013-09-26 08:29:07Z andrius 
;
_cod_original_sg_symbol_H-M C2/c
_cod_database_code 7213971

loop_
_symmetry_equiv_pos_as_xyz
'x, y, z'
'-x, y, -z+1/2'
'x+1/2, y+1/2, z'
'-x+1/2, y+1/2, -z+1/2'
'-x, -y, -z'
'x, -y, z-1/2'
'-x+1/2, -y+1/2, -z'
'x+1/2, -y+1/2, z-1/2'

loop_
_atom_site_label
_atom_site_type_symbol
_atom_site_fract_x
_atom_site_fract_y
_atom_site_fract_z
_atom_site_U_iso_or_equiv
_atom_site_adp_type
_atom_site_occupancy
_atom_site_symmetry_multiplicity
_atom_site_calc_flag
_atom_site_refinement_flags
Cd1 Cd 0.295410(7) 0.210760(10) 0.305957(8) 0.01725(5) Uani 1 1 d .
O1 O 0.31067(9) 0.04164(13) 0.30300(12) 0.0417(4) Uani 1 1 d .
O2 O 0.40732(12) 0.07790(15) 0.33694(15) 0.0557(6) Uani 1 1 d .
O3 O 0.37167(10) -0.06694(13) 0.30324(16) 0.0569(6) Uani 1 1 d .
O5 O 0.25831(9) 0.35862(12) 0.31702(12) 0.0415(4) Uani 1 1 d .
O4 O 0.23547(9) 0.20112(12) 0.15840(10) 0.0343(4) Uani 1 1 d .
O6 O 0.15368(12) 0.07243(18) -0.01634(13) 0.0645(7) Uani 1 1 d .
O7 O 0.17172(12) 0.02757(14) 0.10157(12) 0.0569(6) Uani 1 1 d .
O8 O 0.11509(12) -0.06327(14) -0.01095(12) 0.0576(6) Uani 1 1 d .
N1 N 0.19557(8) 0.16248(13) 0.27965(12) 0.0237(3) Uani 1 1 d .
N2 N 0.12412(10) -0.20633(13) 0.18905(12) 0.0270(4) Uani 1 1 d .
N3 N 0.36304(9) 0.19588(12) 0.45718(10) 0.0219(3) Uani 1 1 d .
N4 N 0.32436(11) -0.17960(16) 0.48702(13) 0.0395(5) Uani 1 1 d .
N5 N 0.36344(10) 0.01745(14) 0.31473(13) 0.0331(4) Uani 1 1 d .
N6 N 0.14694(11) 0.01196(16) 0.02376(13) 0.0387(5) Uani 1 1 d .
C1 C 0.13638(11) 0.19650(16) 0.20835(15) 0.0296(5) Uani 1 1 d .
H1 H 0.1372 0.2383 0.1709 0.035 Uiso 1 1 calc R
C2 C 0.07446(11) 0.17378(16) 0.18679(15) 0.0285(4) Uani 1 1 d .
H2 H 0.0339 0.1983 0.1348 0.034 Uiso 1 1 calc R
C3 C 0.07170(10) 0.11522(14) 0.24104(13) 0.0219(4) Uani 1 1 d .
C4 C 0.13345(11) 0.08218(16) 0.31693(14) 0.0268(4) Uani 1 1 d .
H4 H 0.1342 0.0437 0.3574 0.032 Uiso 1 1 calc R
C5 C 0.19351(10) 0.10587(15) 0.33274(14) 0.0254(4) Uani 1 1 d .
H5 H 0.2349 0.0808 0.3834 0.031 Uiso 1 1 calc R
C6 C 0.00397(10) 0.08331(14) 0.21359(13) 0.0213(4) Uani 1 1 d .
H6 H -0.0346 0.1167 0.1595 0.026 Uiso 1 1 calc R
C7 C -0.00574(10) -0.02915(14) 0.20675(13) 0.0210(4) Uani 1 1 d .
H7 H -0.0544 -0.0445 0.1581 0.025 Uiso 1 1 calc R
C8 C 0.03842(10) -0.09200(15) 0.19914(13) 0.0221(4) Uani 1 1 d .
C9 C 0.07852(12) -0.16294(17) 0.26037(15) 0.0295(5) Uani 1 1 d .
H9 H 0.0777 -0.1731 0.3074 0.035 Uiso 1 1 calc R
C10 C 0.11975(13) -0.21872(17) 0.25269(16) 0.0314(5) Uani 1 1 d .
H10 H 0.1461 -0.2679 0.2944 0.038 Uiso 1 1 calc R
C11 C 0.08441(11) -0.13852(16) 0.12877(15) 0.0283(4) Uani 1 1 d .
H11 H 0.0863 -0.1297 0.0825 0.034 Uiso 1 1 calc R
C12 C 0.04100(11) -0.08116(16) 0.13114(14) 0.0271(4) Uani 1 1 d .
H12 H 0.0133 -0.0349 0.0868 0.032 Uiso 1 1 calc R
C13 C 0.33983(11) 0.21967(15) 0.49993(13) 0.0242(4) Uani 1 1 d .
H13 H 0.3005 0.2589 0.4712 0.029 Uiso 1 1 calc R
C14 C 0.37068(11) 0.18961(15) 0.58449(13) 0.0236(4) Uani 1 1 d .
H14 H 0.3521 0.2074 0.6123 0.028 Uiso 1 1 calc R
C15 C 0.42870(10) 0.13350(14) 0.62823(12) 0.0199(4) Uani 1 1 d .
C16 C 0.45440(10) 0.11260(15) 0.58493(12) 0.0246(4) Uani 1 1 d .
H16 H 0.4951 0.0767 0.6132 0.029 Uiso 1 1 calc R
C17 C 0.42028(10) 0.14438(16) 0.50034(12) 0.0245(4) Uani 1 1 d .
H17 H 0.4383 0.1289 0.4715 0.029 Uiso 1 1 calc R
C18 C 0.46035(10) 0.09480(14) 0.71738(11) 0.0203(4) Uani 1 1 d .
H18 H 0.4411 0.1261 0.7433 0.024 Uiso 1 1 calc R
C19 C 0.46134(10) -0.01822(14) 0.72532(12) 0.0213(4) Uani 1 1 d .
H19 H 0.4528 -0.0356 0.7669 0.026 Uiso 1 1 calc R
C20 C 0.41483(11) -0.07646(15) 0.64319(12) 0.0237(4) Uani 1 1 d .
C21 C 0.34493(12) -0.07188(17) 0.59638(15) 0.0325(5) Uani 1 1 d .
H21 H 0.3265 -0.0332 0.6168 0.039 Uiso 1 1 calc R
C22 C 0.30213(12) -0.12416(19) 0.51968(16) 0.0379(5) Uani 1 1 d .
H22 H 0.2546 -0.1202 0.4890 0.046 Uiso 1 1 calc R
C23 C 0.39120(14) -0.1853(2) 0.53320(17) 0.0447(6) Uani 1 1 d .
H23 H 0.4082 -0.2259 0.5120 0.054 Uiso 1 1 calc R
C24 C 0.43802(12) -0.13574(18) 0.61067(15) 0.0361(5) Uani 1 1 d .
H24 H 0.4853 -0.1426 0.6407 0.043 Uiso 1 1 calc R
H1W H 0.2158 0.1477 0.1358 0.043(8) Uiso 1 1 d R
H2W H 0.2193 0.2411 0.1172 0.057(10) Uiso 1 1 d R
H3W H 0.2190 0.3770 0.2734 0.073(12) Uiso 1 1 d R
H4W H 0.2843 0.4070 0.3409 0.081(13) Uiso 1 1 d R

loop_
_atom_site_aniso_label
_atom_site_aniso_U_11
_atom_site_aniso_U_22
_atom_site_aniso_U_33
_atom_site_aniso_U_23
_atom_site_aniso_U_13
_atom_site_aniso_U_12
Cd1 0.01548(7) 0.01957(7) 0.01430(7) 0.00288(5) 0.00818(5) -0.00241(5)
O1 0.0322(9) 0.0346(9) 0.0443(10) -0.0033(8) 0.0172(8) 0.0100(7)
O2 0.0869(16) 0.0452(11) 0.0706(14) -0.0300(10) 0.0666(14) -0.0351(11)
O3 0.0333(10) 0.0280(9) 0.0953(17) -0.0167(10) 0.0335(11) -0.0003(8)
O5 0.0299(9) 0.0248(8) 0.0457(10) -0.0023(8) 0.0120(8) 0.0057(7)
O4 0.0414(9) 0.0329(9) 0.0167(7) 0.0015(6) 0.0123(7) -0.0101(7)
O6 0.0679(15) 0.0745(16) 0.0361(10) -0.0023(11) 0.0252(11) -0.0318(13)
O7 0.0849(16) 0.0359(10) 0.0283(9) -0.0047(8) 0.0250(10) -0.0123(10)
O8 0.0781(15) 0.0361(10) 0.0305(9) -0.0074(8) 0.0203(10) -0.0157(10)
N1 0.0179(8) 0.0231(8) 0.0303(9) 0.0029(7) 0.0152(7) -0.0012(6)
N2 0.0321(10) 0.0275(9) 0.0326(9) 0.0010(7) 0.0256(9) 0.0047(8)
N3 0.0207(8) 0.0248(8) 0.0149(7) 0.0026(6) 0.0087(7) -0.0002(6)
N4 0.0345(11) 0.0378(11) 0.0278(10) -0.0093(9) 0.0107(9) -0.0053(9)
N5 0.0328(10) 0.0266(10) 0.0308(10) -0.0051(8) 0.0155(9) -0.0011(8)
N6 0.0407(11) 0.0348(11) 0.0238(9) 0.0002(8) 0.0121(9) -0.0019(9)
C1 0.0222(10) 0.0305(11) 0.0342(11) 0.0098(9) 0.0168(9) 0.0014(8)
C2 0.0190(9) 0.0295(11) 0.0321(11) 0.0062(9) 0.0137(9) 0.0026(8)
C3 0.0190(9) 0.0216(9) 0.0279(10) -0.0022(8) 0.0159(8) 0.0001(7)
C4 0.0247(10) 0.0287(11) 0.0292(10) 0.0035(8) 0.0179(9) -0.0034(8)
C5 0.0204(9) 0.0268(10) 0.0291(10) 0.0038(8) 0.0155(9) -0.0009(8)
C6 0.0176(8) 0.0233(9) 0.0240(9) 0.0017(8) 0.0135(8) 0.0014(7)
C7 0.0188(9) 0.0227(9) 0.0238(9) 0.0000(7) 0.0145(8) 0.0000(7)
C8 0.0210(9) 0.0230(9) 0.0244(9) -0.0012(8) 0.0152(8) -0.0012(7)
C9 0.0325(11) 0.0366(12) 0.0304(11) 0.0068(9) 0.0251(10) 0.0071(9)
C10 0.0388(12) 0.0311(11) 0.0360(12) 0.0080(9) 0.0292(11) 0.0085(10)
C11 0.0315(11) 0.0305(11) 0.0312(11) 0.0029(9) 0.0238(10) 0.0064(9)
C12 0.0284(10) 0.0300(11) 0.0271(10) 0.0051(8) 0.0194(9) 0.0072(9)
C13 0.0223(9) 0.0246(10) 0.0191(9) 0.0029(8) 0.0098(8) 0.0049(8)
C14 0.0270(10) 0.0251(10) 0.0193(9) -0.0002(7) 0.0148(8) 0.0027(8)
C15 0.0225(9) 0.0180(9) 0.0133(8) -0.0014(7) 0.0084(7) -0.0018(7)
C16 0.0211(9) 0.0305(11) 0.0159(8) 0.0032(8) 0.0086(8) 0.0056(8)
C17 0.0229(9) 0.0326(11) 0.0164(8) 0.0021(8) 0.0116(8) 0.0024(8)
C18 0.0222(9) 0.0222(9) 0.0123(8) -0.0005(7) 0.0087(7) 0.0010(7)
C19 0.0232(9) 0.0224(9) 0.0127(8) 0.0002(7) 0.0086(8) -0.0009(7)
C20 0.0268(10) 0.0205(9) 0.0168(9) 0.0010(7) 0.0103(8) -0.0020(8)
C21 0.0277(11) 0.0346(12) 0.0275(11) -0.0053(9) 0.0136(9) -0.0029(9)
C22 0.0266(11) 0.0383(13) 0.0305(11) -0.0075(10) 0.0089(10) -0.0037(10)
C23 0.0417(14) 0.0474(15) 0.0360(13) -0.0197(12) 0.0200(12) -0.0041(12)
C24 0.0283(11) 0.0385(13) 0.0320(12) -0.0120(10) 0.0144(10) -0.0040(10)

loop_
_atom_type_symbol
_atom_type_description
_atom_type_scat_dispersion_real
_atom_type_scat_dispersion_imag
_atom_type_scat_source
C C 0.0033 0.0016 'International Tables Vol C Tables 4.2.6.8 and 6.1.1.4'
H H 0.0000 0.0000 'International Tables Vol C Tables 4.2.6.8 and 6.1.1.4'
Cd Cd -0.8075 1.2024 'International Tables Vol C Tables 4.2.6.8 and 6.1.1.4'
N N 0.0061 0.0033 'International Tables Vol C Tables 4.2.6.8 and 6.1.1.4'
O O 0.0106 0.0060 'International Tables Vol C Tables 4.2.6.8 and 6.1.1.4'

loop_
_geom_angle_atom_site_label_1
_geom_angle_atom_site_label_2
_geom_angle_atom_site_label_3
_geom_angle
_geom_angle_site_symmetry_1
_geom_angle_site_symmetry_3
O4 Cd1 N2 87.02(6) . 4
O4 Cd1 O5 100.68(6) . .
N2 Cd1 O5 87.13(7) 4 .
O4 Cd1 N3 170.71(6) . .
N2 Cd1 N3 93.94(6) 4 .
O5 Cd1 N3 88.59(6) . .
O4 Cd1 N1 86.42(6) . .
N2 Cd1 N1 164.51(6) 4 .
O5 Cd1 N1 80.33(6) . .
N3 Cd1 N1 94.79(6) . .
O4 Cd1 O1 84.26(6) . .
N2 Cd1 O1 110.17(7) 4 .
O5 Cd1 O1 162.35(7) . .
N3 Cd1 O1 86.74(6) . .
N1 Cd1 O1 83.11(6) . .
N5 O1 Cd1 115.50(15) . .
Cd1 O5 H3W 117.3 . .
Cd1 O5 H4W 122.4 . .
H3W O5 H4W 109.3 . .
Cd1 O4 H1W 114.8 . .
Cd1 O4 H2W 135.6 . .
H1W O4 H2W 107.6 . .
C5 N1 C1 117.45(18) . .
C5 N1 Cd1 124.28(13) . .
C1 N1 Cd1 118.21(14) . .
C10 N2 C11 117.51(18) . .
C10 N2 Cd1 119.27(15) . 4_545
C11 N2 Cd1 122.94(14) . 4_545
C13 N3 C17 117.47(17) . .
C13 N3 Cd1 121.43(13) . .
C17 N3 Cd1 119.59(13) . .
C23 N4 C22 116.5(2) . .
O2 N5 O3 119.6(2) . .
O2 N5 O1 120.1(2) . .
O3 N5 O1 120.3(2) . .
O8 N6 O6 121.9(2) . .
O8 N6 O7 118.3(2) . .
O6 N6 O7 119.8(2) . .
N1 C1 C2 123.3(2) . .
N1 C1 H1 118.4 . .
C2 C1 H1 118.4 . .
C1 C2 C3 119.8(2) . .
C1 C2 H2 120.1 . .
C3 C2 H2 120.1 . .
C2 C3 C4 117.15(18) . .
C2 C3 C6 119.69(18) . .
C4 C3 C6 122.97(18) . .
C5 C4 C3 119.64(19) . .
C5 C4 H4 120.2 . .
C3 C4 H4 120.2 . .
N1 C5 C4 122.66(19) . .
N1 C5 H5 118.7 . .
C4 C5 H5 118.7 . .
C3 C6 C6 116.2(2) . 2
C3 C6 C7 113.88(16) . .
C6 C6 C7 88.61(10) 2 .
C3 C6 H6 112.1 . .
C6 C6 H6 112.1 2 .
C7 C6 H6 112.1 . .
C8 C7 C7 118.40(17) . 2
C8 C7 C6 120.15(16) . .
C7 C7 C6 89.67(10) 2 .
C8 C7 H7 109.0 . .
C7 C7 H7 109.0 2 .
C6 C7 H7 109.0 . .
C9 C8 C12 117.67(19) . .
C9 C8 C7 120.92(18) . .
C12 C8 C7 121.41(18) . .
C10 C9 C8 119.73(19) . .
C10 C9 H9 120.1 . .
C8 C9 H9 120.1 . .
N2 C10 C9 122.8(2) . .
N2 C10 H10 118.6 . .
C9 C10 H10 118.6 . .
N2 C11 C12 123.03(19) . .
N2 C11 H11 118.5 . .
C12 C11 H11 118.5 . .
C11 C12 C8 119.2(2) . .
C11 C12 H12 120.4 . .
C8 C12 H12 120.4 . .
N3 C13 C14 122.83(19) . .
N3 C13 H13 118.6 . .
C14 C13 H13 118.6 . .
C15 C14 C13 119.70(18) . .
C15 C14 H14 120.1 . .
C13 C14 H14 120.1 . .
C14 C15 C16 117.24(17) . .
C14 C15 C18 120.67(17) . .
C16 C15 C18 122.06(18) . .
C17 C16 C15 119.52(19) . .
C17 C16 H16 120.2 . .
C15 C16 H16 120.2 . .
N3 C17 C16 123.13(19) . .
N3 C17 H17 118.4 . .
C16 C17 H17 118.4 . .
C15 C18 C18 115.48(19) . 2_656
C15 C18 C19 115.94(15) . .
C18 C18 C19 89.20(10) 2_656 .
C15 C18 H18 111.5 . .
C18 C18 H18 111.5 2_656 .
C19 C18 H18 111.5 . .
C20 C19 C19 120.26(18) . 2_656
C20 C19 C18 118.45(16) . .
C19 C19 C18 89.86(10) 2_656 .
C20 C19 H19 108.9 . .
C19 C19 H19 108.9 2_656 .
C18 C19 H19 108.9 . .
C24 C20 C21 117.0(2) . .
C24 C20 C19 123.1(2) . .
C21 C20 C19 119.95(19) . .
C22 C21 C20 119.8(2) . .
C22 C21 H21 120.1 . .
C20 C21 H21 120.1 . .
N4 C22 C21 123.4(2) . .
N4 C22 H22 118.3 . .
C21 C22 H22 118.3 . .
N4 C23 C24 124.3(2) . .
N4 C23 H23 117.9 . .
C24 C23 H23 117.9 . .
C20 C24 C23 119.1(2) . .
C20 C24 H24 120.4 . .
C23 C24 H24 120.4 . .

loop_
_geom_bond_atom_site_label_1
_geom_bond_atom_site_label_2
_geom_bond_distance
_geom_bond_site_symmetry_2
Cd1 O4 2.2882(15) .
Cd1 N2 2.2891(17) 4
Cd1 O5 2.3296(17) .
Cd1 N3 2.3345(16) .
Cd1 N1 2.3377(16) .
Cd1 O1 2.3937(18) .
O1 N5 1.251(3) .
O2 N5 1.235(3) .
O3 N5 1.239(3) .
O5 H3W 0.8501 .
O5 H4W 0.8489 .
O4 H1W 0.8497 .
O4 H2W 0.8489 .
O6 N6 1.237(3) .
O7 N6 1.258(3) .
O8 N6 1.235(3) .
N1 C5 1.336(3) .
N1 C1 1.343(3) .
N2 C10 1.337(3) .
N2 C11 1.348(3) .
N2 Cd1 2.2891(17) 4_545
N3 C13 1.336(3) .
N3 C17 1.339(3) .
N4 C23 1.329(4) .
N4 C22 1.334(3) .
C1 C2 1.379(3) .
C1 H1 0.9500 .
C2 C3 1.380(3) .
C2 H2 0.9500 .
C3 C4 1.400(3) .
C3 C6 1.506(3) .
C4 C5 1.387(3) .
C4 H4 0.9500 .
C5 H5 0.9500 .
C6 C6 1.568(4) 2
C6 C7 1.578(3) .
C6 H6 1.0000 .
C7 C8 1.499(3) .
C7 C7 1.538(4) 2
C7 H7 1.0000 .
C8 C9 1.388(3) .
C8 C12 1.389(3) .
C9 C10 1.383(3) .
C9 H9 0.9500 .
C10 H10 0.9500 .
C11 C12 1.383(3) .
C11 H11 0.9500 .
C12 H12 0.9500 .
C13 C14 1.388(3) .
C13 H13 0.9500 .
C14 C15 1.387(3) .
C14 H14 0.9500 .
C15 C16 1.389(3) .
C15 C18 1.500(2) .
C16 C17 1.383(3) .
C16 H16 0.9500 .
C17 H17 0.9500 .
C18 C18 1.564(4) 2_656
C18 C19 1.581(3) .
C18 H18 1.0000 .
C19 C20 1.508(3) .
C19 C19 1.546(4) 2_656
C19 H19 1.0000 .
C20 C24 1.381(3) .
C20 C21 1.393(3) .
C21 C22 1.391(3) .
C21 H21 0.9500 .
C22 H22 0.9500 .
C23 C24 1.394(3) .
C23 H23 0.9500 .
C24 H24 0.9500 .

loop_
_geom_hbond_atom_site_label_D
_geom_hbond_atom_site_label_H
_geom_hbond_atom_site_label_A
_geom_hbond_distance_DH
_geom_hbond_distance_HA
_geom_hbond_distance_DA
_geom_hbond_angle_DHA
_geom_hbond_site_symmetry_A
O4 H2W N4 0.85 1.95 2.796(3) 173.1 4
O5 H3W O1 0.85 2.58 3.156(3) 125.8 4
O5 H3W O3 0.85 1.95 2.782(3) 165.2 4
O5 H4W O7 0.85 1.94 2.772(3) 166.7 4
